data_7008973
loop_
_publ_author_name
'Grove, Hilde'
'Sletten, Jorunn'
'Julve, Miguel'
'Lloret, Francesc'

_publ_section_title
;
 Syntheses, crystal structures and magnetic properties of dinuclear
 copper(II) complexes with
 pyrazino[2,3-f&#x200A;&#x200A;][4,7]phenanthroline (pap) as bridging
 ligand
;
_journal_issue 4
_journal_name_full 'Journal of the Chemical Society, Dalton Transactions'
_journal_page_first 515
_journal_paper_doi 10.1039/a907658a
_journal_year 2000
_chemical_compound_source 'synthesized by H. Grove'
_chemical_formula_structural 'C14 H14 Cu2 N8 O15'
_chemical_formula_sum 'C14 H14 Cu2 N8 O15'
_chemical_formula_weight 661.41
_chemical_name_systematic
; 
 ? 
;
_space_group_IT_number 14
_symmetry_space_group_name_Hall '-P 2yn'
_symmetry_space_group_name_H-M 'P 1 21/n 1'
_atom_sites_solution_hydrogens 'geom if bonded to C, difmap if bonded to O'
_atom_sites_solution_primary Patterson
_atom_sites_solution_secondary difmap
_audit_creation_method SHELXL
_cell_angle_alpha 90.00
_cell_angle_beta 98.149(2)
_cell_angle_gamma 90.00
_cell_formula_units_Z 4
_cell_length_a 8.7332(3)
_cell_length_b 9.0065(3)
_cell_length_c 27.6888(4)
_cell_measurement_temperature 173(2)
_cell_volume 2155.89(11)
_computing_cell_refinement 'SAINT, version 4.0'
_computing_data_collection 'SMART, version 4.0'
_computing_data_reduction 'SAINT, version 4.0'
_computing_molecular_graphics 'XP, version 4.3, 1992'
_computing_publication_material 'CIFTAB (Sheldrick, 1993)'
_computing_structure_refinement 'SHELXL-93 (Sheldrick, 1993)'
_computing_structure_solution 'SHELXS-86 (Sheldrick, 1990)'
_diffrn_ambient_temperature 173(2)
_diffrn_measurement_device '2K SMART CCD'
_diffrn_measurement_method \w
_diffrn_radiation_monochromator graphite
_diffrn_radiation_source 'fine-focus sealed tube'
_diffrn_radiation_type MoK\a
_diffrn_radiation_wavelength 0.71073
_diffrn_reflns_av_R_equivalents 0.0537
_diffrn_reflns_av_sigmaI/netI 0.0381
_diffrn_reflns_limit_h_max 12
_diffrn_reflns_limit_h_min -12
_diffrn_reflns_limit_k_max 12
_diffrn_reflns_limit_k_min -12
_diffrn_reflns_limit_l_max 39
_diffrn_reflns_limit_l_min -39
_diffrn_reflns_number 35247
_diffrn_reflns_theta_max 30.50
_diffrn_reflns_theta_min 1.49
_exptl_absorpt_coefficient_mu 2.073
_exptl_absorpt_correction_T_max 0.8622
_exptl_absorpt_correction_T_min 0.6308
_exptl_absorpt_correction_type 'empirical, SADABS'
_exptl_crystal_colour green
_exptl_crystal_density_diffrn 2.038
_exptl_crystal_description plates
_exptl_crystal_F_000 1328
_exptl_crystal_size_max 0.27
_exptl_crystal_size_mid 0.23
_exptl_crystal_size_min 0.08
_refine_diff_density_max 0.436
_refine_diff_density_min -0.468
_refine_diff_density_rms 0.080
_refine_ls_extinction_method none
_refine_ls_goodness_of_fit_all 1.016
_refine_ls_goodness_of_fit_obs 1.054
_refine_ls_hydrogen_treatment 'riding model if bonded to C, isotropic ref if bonded to O'
_refine_ls_matrix_type full
_refine_ls_number_parameters 403
_refine_ls_number_reflns 6550
_refine_ls_number_restraints 0
_refine_ls_restrained_S_all 1.023
_refine_ls_restrained_S_obs 1.054
_refine_ls_R_factor_all 0.0605
_refine_ls_R_factor_obs 0.0347
_refine_ls_shift/esd_max -0.003
_refine_ls_shift/esd_mean 0.000
_refine_ls_structure_factor_coef Fsqd
_refine_ls_weighting_details 'w=1/[\s^2^(Fo^2^)+(0.0300P)^2^+1.8339P] where P=(Fo^2^+2Fc^2^)/3'
_refine_ls_weighting_scheme calc
_refine_ls_wR_factor_all 0.0805
_refine_ls_wR_factor_obs 0.0703
_reflns_number_observed 4815
_reflns_number_total 6554
_reflns_observed_criterion >2sigma(I)
_cod_data_source_file a907658a.txt
_cod_data_source_block cu2papno
_cod_depositor_comments
;
The following automatic conversions were performed:

'_refine_ls_weighting_scheme' value 'calc
w=1/[\s^2^(Fo^2^)+(0.0300P)^2^+1.8339P] where P=(Fo^2^+2Fc^2^)/3' was
changed to 'calc'. New tag '_refine_ls_weighting_details' was
created. The value of the new tag was set to
'w=1/[\s^2^(Fo^2^)+(0.0300P)^2^+1.8339P] where P=(Fo^2^+2Fc^2^)/3'.

Automatic conversion script
Id: cif_fix_values 3143 2015-03-26 13:38:13Z robertas 
;
_cod_database_code 7008973

loop_
_symmetry_equiv_pos_as_xyz
'x, y, z'
'-x+1/2, y+1/2, -z+1/2'
'-x, -y, -z'
'x-1/2, -y-1/2, z-1/2'

loop_
_atom_site_aniso_label
_atom_site_aniso_U_11
_atom_site_aniso_U_22
_atom_site_aniso_U_33
_atom_site_aniso_U_23
_atom_site_aniso_U_13
_atom_site_aniso_U_12
Cu1 0.02443(14) 0.01826(13) 0.02023(13) 0.00177(10) 0.00650(10) -0.00358(11)
Cu2 0.02155(13) 0.02026(13) 0.02015(13) 0.00015(10) 0.00742(10) -0.00232(10)
O1 0.0325(10) 0.0281(10) 0.0272(9) 0.0025(8) 0.0022(7) 0.0042(8)
O2 0.0540(14) 0.0250(10) 0.0390(11) -0.0039(8) 0.0252(10) -0.0079(10)
O3 0.0318(9) 0.0291(9) 0.0230(9) 0.0006(7) 0.0109(7) 0.0060(7)
O4 0.0241(8) 0.0272(8) 0.0279(8) 0.0091(7) 0.0048(6) -0.0003(7)
O5 0.0268(9) 0.0488(12) 0.0419(11) -0.0018(9) -0.0014(8) 0.0045(8)
O6 0.0584(13) 0.0400(11) 0.0492(12) 0.0249(10) 0.0189(10) -0.0032(10)
O7 0.024(2) 0.027(2) 0.032(2) 0.012(2) 0.008(2) 0.0035(15)
O8 0.040(2) 0.0198(13) 0.043(2) 0.0063(14) 0.0090(13) -0.0050(14)
O9 0.0217(15) 0.034(3) 0.047(2) 0.004(3) -0.0024(13) -0.004(2)
O10 0.0256(8) 0.0229(8) 0.0299(9) 0.0009(7) 0.0095(7) 0.0037(6)
O11 0.0252(9) 0.0420(10) 0.0445(11) 0.0137(9) 0.0067(8) -0.0046(8)
O12 0.0367(10) 0.0272(9) 0.0315(9) 0.0055(7) 0.0014(7) 0.0070(7)
O13 0.0720(15) 0.0497(12) 0.0269(10) -0.0108(9) 0.0005(9) 0.0174(11)
O14 0.0535(12) 0.0495(12) 0.0372(11) 0.0123(9) 0.0135(9) 0.0155(10)
O15 0.0552(13) 0.074(2) 0.0389(12) -0.0242(11) 0.0127(10) 0.0004(12)
N1 0.0194(8) 0.0203(9) 0.0215(9) 0.0050(7) 0.0057(7) 0.0025(7)
N2 0.0212(8) 0.0179(8) 0.0180(8) 0.0018(7) 0.0032(7) -0.0004(7)
N3 0.0223(9) 0.0199(9) 0.0181(9) 0.0006(7) 0.0042(7) 0.0008(7)
N4 0.0207(9) 0.0194(8) 0.0222(9) 0.0005(7) 0.0041(7) -0.0018(7)
N5 0.0303(10) 0.0256(10) 0.0213(9) 0.0017(8) 0.0049(8) -0.0007(8)
N6 0.0250(9) 0.0196(9) 0.0284(10) -0.0012(8) 0.0049(8) 0.0006(8)
N7 0.0247(9) 0.0232(9) 0.0236(9) -0.0026(8) 0.0018(7) -0.0004(8)
N8 0.0481(14) 0.0370(12) 0.0276(11) 0.0013(10) 0.0034(10) 0.0195(11)
C1 0.0221(10) 0.0271(11) 0.0245(11) 0.0073(9) 0.0079(9) 0.0035(9)
C2 0.0261(11) 0.0303(12) 0.0210(11) 0.0024(9) 0.0089(9) 0.0069(9)
C3 0.0242(11) 0.0255(11) 0.0206(11) -0.0016(9) 0.0049(8) 0.0047(9)
C4 0.0203(10) 0.0190(10) 0.0195(10) 0.0017(8) 0.0039(8) 0.0042(8)
C5 0.0185(10) 0.0199(10) 0.0178(10) 0.0021(8) 0.0041(7) 0.0024(8)
C6 0.0193(10) 0.0175(9) 0.0179(10) 0.0011(8) 0.0033(8) 0.0005(8)
C7 0.0251(10) 0.0184(10) 0.0180(10) -0.0002(8) 0.0019(8) 0.0011(8)
C8 0.0274(11) 0.0209(10) 0.0160(10) 0.0005(8) 0.0046(8) 0.0020(8)
C9 0.0195(10) 0.0190(10) 0.0165(9) 0.0014(8) 0.0037(7) 0.0013(8)
C10 0.0193(10) 0.0181(10) 0.0195(10) 0.0002(8) 0.0034(8) -0.0009(8)
C11 0.0197(9) 0.0184(10) 0.0192(10) 0.0009(8) 0.0018(8) 0.0036(8)
C12 0.0251(10) 0.0218(11) 0.0197(10) -0.0024(8) 0.0005(8) 0.0050(8)
C13 0.0266(11) 0.0195(10) 0.0253(11) -0.0031(9) -0.0023(9) -0.0007(9)
C14 0.0228(11) 0.0197(10) 0.0266(11) 0.0014(8) 0.0013(9) -0.0013(8)
O81 0.029(7) 0.018(5) 0.033(7) 0.002(5) 0.004(4) -0.004(5)
O71 0.028(11) 0.025(10) 0.035(6) 0.014(7) 0.021(8) 0.012(7)
O91 0.023(6) 0.036(10) 0.036(7) 0.009(10) -0.005(4) 0.006(9)

loop_
_atom_site_label
_atom_site_type_symbol
_atom_site_fract_x
_atom_site_fract_y
_atom_site_fract_z
_atom_site_U_iso_or_equiv
_atom_site_thermal_displace_type
_atom_site_occupancy
_atom_site_calc_flag
_atom_site_refinement_flags
_atom_site_disorder_group
Cu1 Cu 0.85243(3) 1.30742(3) 0.121582(9) 0.02065(7) Uani 1 d . .
Cu2 Cu 0.33262(3) 0.81721(3) 0.191606(9) 0.02022(7) Uani 1 d . .
O1 O 1.0822(2) 1.2320(2) 0.16383(7) 0.0295(4) Uani 1 d . .
H11 H 1.0767(41) 1.1631(36) 0.1690(13) 0.045(12) Uiso 1 d . .
H10 H 1.1959(34) 1.2431(34) 0.1410(11) 0.042(8) Uiso 1 d . .
O2 O 0.8433(3) 1.4666(2) 0.17038(7) 0.0375(5) Uani 1 d . .
H20 H 0.7588(36) 1.4909(35) 0.1681(11) 0.036(9) Uiso 1 d . .
H21 H 0.8914(45) 1.5411(48) 0.1639(14) 0.076(13) Uiso 1 d . .
O3 O 0.3070(2) 0.8957(2) 0.25536(6) 0.0273(4) Uani 1 d . .
H30 H 0.2341(40) 0.9463(39) 0.2584(12) 0.054(11) Uiso 1 d . .
H31 H 0.3351(37) 0.8420(37) 0.2792(12) 0.046(9) Uiso 1 d . .
O4 O 0.9838(2) 1.4358(2) 0.08660(6) 0.0263(3) Uani 1 d . .
O5 O 0.7597(2) 1.5190(2) 0.05401(7) 0.0398(4) Uani 1 d . .
O6 O 0.9695(2) 1.6293(2) 0.03977(8) 0.0481(5) Uani 1 d . .
O7 O 0.1190(7) 0.7172(7) 0.1807(3) 0.0276(10) Uani 0.80 d P 1
O8 O 0.0713(4) 0.9276(4) 0.14376(13) 0.0337(7) Uani 0.80 d P 1
O9 O -0.1126(9) 0.7654(4) 0.1454(3) 0.0350(10) Uani 0.80 d P 1
O10 O 0.3984(2) 0.6121(2) 0.23083(6) 0.0256(3) Uani 1 d . .
O11 O 0.6212(2) 0.6384(2) 0.20546(7) 0.0371(4) Uani 1 d . .
O12 O 0.5875(2) 0.4624(2) 0.25660(6) 0.0321(4) Uani 1 d . .
O13 O 1.4077(3) 1.3705(2) 0.15343(7) 0.0502(5) Uani 1 d . .
O14 O 1.4973(2) 1.3198(2) 0.08527(7) 0.0461(5) Uani 1 d . .
O15 O 1.2881(3) 1.2114(3) 0.10293(8) 0.0553(6) Uani 1 d . .
N1 N 0.8128(2) 1.1485(2) 0.06994(7) 0.0201(4) Uani 1 d . .
N2 N 0.7191(2) 1.1712(2) 0.15702(6) 0.0190(3) Uani 1 d . .
N3 N 0.4994(2) 0.9751(2) 0.18521(6) 0.0200(4) Uani 1 d . .
N4 N 0.3796(2) 0.7586(2) 0.12589(6) 0.0206(4) Uani 1 d . .
N5 N 0.9012(2) 1.5320(2) 0.05896(7) 0.0256(4) Uani 1 d . .
N6 N 0.0232(2) 0.8056(2) 0.15703(7) 0.0242(4) Uani 1 d . .
N7 N 0.5390(2) 0.5689(2) 0.23096(7) 0.0240(4) Uani 1 d . .
N8 N 1.3997(3) 1.3036(3) 0.11400(8) 0.0377(5) Uani 1 d . .
C1 C 0.8609(3) 1.1428(3) 0.02616(8) 0.0241(5) Uani 1 d . .
H1 H 0.9287(3) 1.2151(3) 0.01792(8) 0.029 Uiso 1 d R .
C2 C 0.8118(3) 1.0303(3) -0.00761(8) 0.0253(5) Uani 1 d . .
H2 H 0.8470(3) 1.0290(3) -0.03777(8) 0.030 Uiso 1 d R .
C3 C 0.7111(2) 0.9219(3) 0.00380(8) 0.0233(4) Uani 1 d . .
H3 H 0.6790(2) 0.8469(3) -0.01843(8) 0.028 Uiso 1 d R .
C4 C 0.6574(2) 0.9257(2) 0.04939(8) 0.0195(4) Uani 1 d . .
C5 C 0.7136(2) 1.0412(2) 0.08094(7) 0.0186(4) Uani 1 d . .
C6 C 0.6633(2) 1.0558(2) 0.12816(7) 0.0182(4) Uani 1 d . .
C7 C 0.6655(2) 1.1859(2) 0.19925(7) 0.0206(4) Uani 1 d . .
H7 H 0.7020(2) 1.2632(2) 0.22002(7) 0.025 Uiso 1 d R .
C8 C 0.5542(3) 1.0870(2) 0.21351(8) 0.0213(4) Uani 1 d . .
H8 H 0.5187(3) 1.1008(2) 0.24331(8) 0.026 Uiso 1 d R .
C9 C 0.5550(2) 0.9591(2) 0.14199(7) 0.0182(4) Uani 1 d . .
C10 C 0.4923(2) 0.8421(2) 0.10979(8) 0.0189(4) Uani 1 d . .
C11 C 0.5428(2) 0.8222(2) 0.06428(8) 0.0192(4) Uani 1 d . .
C12 C 0.4730(3) 0.7052(2) 0.03509(8) 0.0225(4) Uani 1 d . .
H12 H 0.5031(3) 0.6854(2) 0.00484(8) 0.027 Uiso 1 d R .
C13 C 0.3602(3) 0.6209(2) 0.05184(8) 0.0244(5) Uani 1 d . .
H13 H 0.3140(3) 0.5437(2) 0.03278(8) 0.029 Uiso 1 d R .
C14 C 0.3144(3) 0.6503(2) 0.09716(8) 0.0233(4) Uani 1 d . .
H14 H 0.2368(3) 0.5930(2) 0.10764(8) 0.028 Uiso 1 d R .
O81 O 0.1201(15) 0.9128(16) 0.1605(5) 0.027(2) Uani 0.20 d P 2
O71 O 0.0830(27) 0.6861(28) 0.1814(12) 0.028(4) Uani 0.20 d P 2
O91 O -0.1120(34) 0.8159(18) 0.1429(11) 0.033(4) Uani 0.20 d P 2

loop_
_atom_type_symbol
_atom_type_description
_atom_type_scat_dispersion_real
_atom_type_scat_dispersion_imag
_atom_type_scat_source
C C 0.0033 0.0016 'International Tables Vol C Tables 4.2.6.8 and 6.1.1.4'
H H 0.0000 0.0000 'International Tables Vol C Tables 4.2.6.8 and 6.1.1.4'
N N 0.0061 0.0033 'International Tables Vol C Tables 4.2.6.8 and 6.1.1.4'
O O 0.0106 0.0060 'International Tables Vol C Tables 4.2.6.8 and 6.1.1.4'
Cu Cu 0.3201 1.2651 'International Tables Vol C Tables 4.2.6.8 and 6.1.1.4'

loop_
_geom_angle_atom_site_label_1
_geom_angle_atom_site_label_2
_geom_angle_atom_site_label_3
_geom_angle
_geom_angle_site_symmetry_1
_geom_angle_site_symmetry_3
_geom_angle_publ_flag
O4 Cu1 O2 89.60(8) . . ?
O4 Cu1 N1 96.95(7) . . ?
O2 Cu1 N1 167.93(9) . . ?
O4 Cu1 N2 178.77(7) . . ?
O2 Cu1 N2 91.51(8) . . ?
N1 Cu1 N2 82.05(7) . . ?
O4 Cu1 O1 84.03(7) . . ?
O2 Cu1 O1 89.05(9) . . ?
N1 Cu1 O1 101.67(7) . . ?
N2 Cu1 O1 95.46(7) . . ?
O4 Cu1 O5 52.28(6) . . ?
O2 Cu1 O5 85.69(8) . . ?
N1 Cu1 O5 90.30(7) . . ?
N2 Cu1 O5 128.34(6) . . ?
O1 Cu1 O5 135.95(7) . . ?
O3 Cu2 N4 172.27(8) . . ?
O3 Cu2 O7 94.3(2) . . ?
N4 Cu2 O7 92.8(2) . . ?
O3 Cu2 N3 90.05(7) . . ?
N4 Cu2 N3 82.23(7) . . ?
O7 Cu2 N3 158.1(2) . . ?
O3 Cu2 O81 90.8(4) . . ?
N4 Cu2 O81 91.1(4) . . ?
N3 Cu2 O81 105.9(4) . . ?
O3 Cu2 O10 84.94(7) . . ?
N4 Cu2 O10 99.03(7) . . ?
O7 Cu2 O10 82.6(2) . . ?
N3 Cu2 O10 119.22(6) . . ?
O81 Cu2 O10 134.6(4) . . ?
O3 Cu2 O71 93.7(7) . . ?
N4 Cu2 O71 93.5(7) . . ?
N3 Cu2 O71 161.2(7) . . ?
O81 Cu2 O71 55.7(8) . . ?
O10 Cu2 O71 79.5(7) . . ?
O3 Cu2 O8 96.62(10) . . ?
N4 Cu2 O8 85.26(10) . . ?
O7 Cu2 O8 52.7(2) . . ?
N3 Cu2 O8 105.41(9) . . ?
O10 Cu2 O8 135.35(9) . . ?
O3 Cu2 O11 106.53(7) . . ?
N4 Cu2 O11 72.16(6) . . ?
O7 Cu2 O11 121.2(2) . . ?
N3 Cu2 O11 77.76(6) . . ?
O81 Cu2 O11 162.4(4) . . ?
O10 Cu2 O11 46.89(5) . . ?
O71 Cu2 O11 118.5(7) . . ?
O8 Cu2 O11 156.69(9) . . ?
Cu1 O1 H11 108.3(33) . . ?
Cu1 O1 H10 114.9(13) . . ?
H11 O1 H10 106.2(36) . . ?
Cu1 O2 H20 106.4(24) . . ?
Cu1 O2 H21 111.7(28) . . ?
H20 O2 H21 105.4(35) . . ?
Cu2 O3 H30 120.0(24) . . ?
Cu2 O3 H31 116.9(22) . . ?
H30 O3 H31 113.7(32) . . ?
N5 O4 Cu1 111.42(13) . . ?
N5 O5 Cu1 78.05(13) . . ?
N6 O7 Cu2 108.6(3) . . ?
N6 O8 Cu2 79.9(2) . . ?
N7 O10 Cu2 116.22(13) . . ?
N7 O11 Cu2 78.43(12) . . ?
N8 O15 H10 100.4(12) . . ?
C1 N1 C5 117.9(2) . . ?
C1 N1 Cu1 128.6(2) . . ?
C5 N1 Cu1 113.30(14) . . ?
C7 N2 C6 117.0(2) . . ?
C7 N2 Cu1 131.43(15) . . ?
C6 N2 Cu1 111.05(13) . . ?
C8 N3 C9 117.2(2) . . ?
C8 N3 Cu2 132.44(15) . . ?
C9 N3 Cu2 110.28(14) . . ?
C14 N4 C10 118.4(2) . . ?
C14 N4 Cu2 127.78(15) . . ?
C10 N4 Cu2 113.86(14) . . ?
O6 N5 O5 124.3(2) . . ?
O6 N5 O4 117.9(2) . . ?
O5 N5 O4 117.8(2) . . ?
O9 N6 O8 122.0(3) . . ?
O9 N6 O7 119.2(3) . . ?
O8 N6 O7 118.7(3) . . ?
O91 N6 O81 125.4(9) . . ?
O91 N6 O71 121.7(12) . . ?
O81 N6 O71 111.2(11) . . ?
O12 N7 O11 122.7(2) . . ?
O12 N7 O10 119.1(2) . . ?
O11 N7 O10 118.2(2) . . ?
O13 N8 O14 122.9(3) . . ?
O13 N8 O15 118.1(2) . . ?
O14 N8 O15 119.0(2) . . ?
N1 C1 C2 121.7(2) . . ?
N1 C1 H1 119.18(13) . . ?
C2 C1 H1 119.15(13) . . ?
C3 C2 C1 120.2(2) . . ?
C3 C2 H2 119.92(13) . . ?
C1 C2 H2 119.92(13) . . ?
C2 C3 C4 119.5(2) . . ?
C2 C3 H3 120.28(13) . . ?
C4 C3 H3 120.24(13) . . ?
C5 C4 C3 116.4(2) . . ?
C5 C4 C11 119.2(2) . . ?
C3 C4 C11 124.3(2) . . ?
N1 C5 C4 124.4(2) . . ?
N1 C5 C6 115.1(2) . . ?
C4 C5 C6 120.5(2) . . ?
N2 C6 C9 121.5(2) . . ?
N2 C6 C5 118.2(2) . . ?
C9 C6 C5 120.2(2) . . ?
N2 C7 C8 121.7(2) . . ?
N2 C7 H7 119.15(12) . . ?
C8 C7 H7 119.18(12) . . ?
N3 C8 C7 121.3(2) . . ?
N3 C8 H8 119.27(12) . . ?
C7 C8 H8 119.48(12) . . ?
N3 C9 C6 121.4(2) . . ?
N3 C9 C10 118.1(2) . . ?
C6 C9 C10 120.4(2) . . ?
N4 C10 C11 123.8(2) . . ?
N4 C10 C9 115.5(2) . . ?
C11 C10 C9 120.7(2) . . ?
C10 C11 C12 116.4(2) . . ?
C10 C11 C4 118.9(2) . . ?
C12 C11 C4 124.7(2) . . ?
C13 C12 C11 119.4(2) . . ?
C13 C12 H12 120.33(13) . . ?
C11 C12 H12 120.30(13) . . ?
C12 C13 C14 120.6(2) . . ?
C12 C13 H13 119.73(13) . . ?
C14 C13 H13 119.69(13) . . ?
N4 C14 C13 121.5(2) . . ?
N4 C14 H14 119.17(12) . . ?
C13 C14 H14 119.33(13) . . ?
N6 O81 Cu2 104.9(7) . . ?
N6 O71 Cu2 87.0(8) . . ?

loop_
_geom_bond_atom_site_label_1
_geom_bond_atom_site_label_2
_geom_bond_distance
_geom_bond_site_symmetry_2
_geom_bond_publ_flag
Cu1 O4 1.977(2) . ?
Cu1 O2 1.980(2) . ?
Cu1 N1 2.018(2) . ?
Cu1 N2 2.037(2) . ?
Cu1 O1 2.278(2) . ?
Cu1 O5 2.713(2) . ?
Cu2 O3 1.944(2) . ?
Cu2 N4 1.992(2) . ?
Cu2 O7 2.055(5) . ?
Cu2 N3 2.062(2) . ?
Cu2 O81 2.115(11) . ?
Cu2 O10 2.179(2) . ?
Cu2 O71 2.46(2) . ?
Cu2 O8 2.664(3) . ?
Cu2 O11 2.969(2) . ?
O1 H11 0.64(3) . ?
O1 H10 1.25(3) . ?
O2 H20 0.76(3) . ?
O2 H21 0.82(4) . ?
O3 H30 0.80(4) . ?
O3 H31 0.83(3) . ?
O4 N5 1.304(2) . ?
O5 N5 1.230(3) . ?
O6 N5 1.223(3) . ?
O7 N6 1.268(8) . ?
O8 N6 1.250(4) . ?
O9 N6 1.238(7) . ?
O10 N7 1.288(2) . ?
O11 N7 1.245(2) . ?
O12 N7 1.232(2) . ?
O13 N8 1.240(3) . ?
O14 N8 1.254(3) . ?
O15 N8 1.284(3) . ?
N1 C1 1.339(3) . ?
N1 C5 1.361(3) . ?
N2 C7 1.326(3) . ?
N2 C6 1.358(3) . ?
N3 C8 1.324(3) . ?
N3 C9 1.361(3) . ?
N4 C14 1.334(3) . ?
N4 C10 1.363(3) . ?
N6 O91 1.19(3) . ?
N6 O81 1.278(14) . ?
N6 O71 1.34(3) . ?
C1 C2 1.404(3) . ?
C1 H1 0.93 . ?
C2 C3 1.380(3) . ?
C2 H2 0.93 . ?
C3 C4 1.408(3) . ?
C3 H3 0.93 . ?
C4 C5 1.402(3) . ?
C4 C11 1.469(3) . ?
C5 C6 1.443(3) . ?
C6 C9 1.380(3) . ?
C7 C8 1.415(3) . ?
C7 H7 0.93 . ?
C8 H8 0.93 . ?
C9 C10 1.438(3) . ?
C10 C11 1.404(3) . ?
C11 C12 1.412(3) . ?
C12 C13 1.375(3) . ?
C12 H12 0.93 . ?
C13 C14 1.395(3) . ?
C13 H13 0.93 . ?
C14 H14 0.93 . ?
